data_1554966
loop_
_publ_author_name
'Rui, Kang-Hua'
'Yang, Song'
'Wei, Yin'
'Shi, Min'

_publ_section_title
;
 Rh(i)-Catalyzed stereoselective intramolecular cycloaddition reactions of
 ene-vinylidenecyclopropanes for the construction of fused 6,5-bicyclic
 skeletons with a quaternary all-carbon stereocenter
;
_journal_issue 14
_journal_name_full 'Organic Chemistry Frontiers'
_journal_page_first 2506
_journal_paper_doi 10.1039/C9QO00611G
_journal_volume 6
_journal_year 2019
_chemical_absolute_configuration ad
_chemical_formula_sum 'C21 H26 Br N O2 S'
_chemical_formula_weight 436.40
_space_group_crystal_system monoclinic
_space_group_IT_number 4
_space_group_name_Hall 'P 2yb'
_space_group_name_H-M_alt 'P 1 21 1'
_atom_sites_solution_hydrogens geom
_audit_creation_method SHELXL-2013
_audit_update_record
;
2017-03-28 deposited with the CCDC.	2019-05-28 downloaded from the CCDC.
;
_cell_angle_alpha 90
_cell_angle_beta 97.500(5)
_cell_angle_gamma 90
_cell_formula_units_Z 2
_cell_length_a 10.888(3)
_cell_length_b 8.651(2)
_cell_length_c 10.910(3)
_cell_measurement_reflns_used 1772
_cell_measurement_temperature 293(2)
_cell_measurement_theta_max 40.047
_cell_measurement_theta_min 4.971
_cell_volume 1018.8(5)
_computing_cell_refinement 'Bruker SMART'
_computing_data_collection 'Bruker SMART'
_computing_data_reduction 'Bruker SHELXTL'
_computing_molecular_graphics 'Bruker SHELXTL'
_computing_publication_material 'Bruker SHELXTL'
_computing_structure_refinement 'SHELXL-2013 (Sheldrick, 2013)'
_computing_structure_solution 'Bruker SHELXTL'
_diffrn_ambient_temperature 293(2)
_diffrn_measured_fraction_theta_full 0.999
_diffrn_measured_fraction_theta_max 1.000
_diffrn_measurement_device_type 'CCD area detector'
_diffrn_measurement_method 'phi and omega scans'
_diffrn_radiation_type MoK\a
_diffrn_radiation_wavelength 0.71073
_diffrn_reflns_av_R_equivalents 0.0289
_diffrn_reflns_av_unetI/netI 0.0695
_diffrn_reflns_Laue_measured_fraction_full 0.999
_diffrn_reflns_Laue_measured_fraction_max 1.000
_diffrn_reflns_limit_h_max 11
_diffrn_reflns_limit_h_min -13
_diffrn_reflns_limit_k_max 10
_diffrn_reflns_limit_k_min -10
_diffrn_reflns_limit_l_max 13
_diffrn_reflns_limit_l_min -10
_diffrn_reflns_number 5861
_diffrn_reflns_point_group_measured_fraction_full 0.985
_diffrn_reflns_point_group_measured_fraction_max 0.984
_diffrn_reflns_theta_full 25.242
_diffrn_reflns_theta_max 25.498
_diffrn_reflns_theta_min 1.883
_exptl_absorpt_coefficient_mu 2.135
_exptl_absorpt_correction_T_max 0.7456
_exptl_absorpt_correction_T_min 0.5762
_exptl_absorpt_correction_type multi-scan
_exptl_absorpt_process_details sadabs
_exptl_crystal_colour colorless
_exptl_crystal_density_diffrn 1.422
_exptl_crystal_description prismatic
_exptl_crystal_F_000 452
_exptl_crystal_size_max 0.200
_exptl_crystal_size_mid 0.170
_exptl_crystal_size_min 0.130
_refine_diff_density_max 0.427
_refine_diff_density_min -0.369
_refine_diff_density_rms 0.048
_refine_ls_abs_structure_details
; 
 Flack x determined using 1058 quotients [(I+)-(I-)]/[(I+)+(I-)] 
 (Parsons and Flack (2004), Acta Cryst. A60, s61). 
;
_refine_ls_abs_structure_Flack 0.037(9)
_refine_ls_extinction_method none
_refine_ls_goodness_of_fit_ref 1.029
_refine_ls_hydrogen_treatment constr
_refine_ls_matrix_type full
_refine_ls_number_parameters 235
_refine_ls_number_reflns 3723
_refine_ls_number_restraints 1
_refine_ls_restrained_S_all 1.029
_refine_ls_R_factor_all 0.0658
_refine_ls_R_factor_gt 0.0461
_refine_ls_shift/su_max 0.000
_refine_ls_shift/su_mean 0.000
_refine_ls_structure_factor_coef Fsqd
_refine_ls_weighting_details 'w=1/[\s^2^(Fo^2^)+(0.0449P)^2^+0.0566P] where P=(Fo^2^+2Fc^2^)/3'
_refine_ls_weighting_scheme calc
_refine_ls_wR_factor_gt 0.1074
_refine_ls_wR_factor_ref 0.1167
_reflns_Friedel_coverage 0.838
_reflns_Friedel_fraction_full 0.969
_reflns_Friedel_fraction_max 0.967
_reflns_number_gt 2766
_reflns_number_total 3723
_reflns_threshold_expression 'I > 2\s(I)'
_cod_data_source_file c9qo00611g2.cif
_cod_data_source_block cd17159
_cod_original_cell_volume 1018.9(4)
_cod_original_sg_symbol_H-M 'P 21'
_cod_database_code 1554966
_shelx_space_group_comment
; 
The symmetry employed for this shelxl refinement is uniquely defined 
by the following loop, which should always be used as a source of 
symmetry information in preference to the above space-group names. 
They are only intended as comments. 
;
_shelx_estimated_absorpt_t_min 0.675
_shelx_estimated_absorpt_t_max 0.769
_shelxl_version_number 2013-4

loop_
_space_group_symop_operation_xyz
'x, y, z'
'-x, y+1/2, -z'

loop_
_atom_site_label
_atom_site_type_symbol
_atom_site_fract_x
_atom_site_fract_y
_atom_site_fract_z
_atom_site_U_iso_or_equiv
_atom_site_adp_type
_atom_site_occupancy
_atom_site_site_symmetry_order
_atom_site_calc_flag
_atom_site_refinement_flags_posn
_atom_site_refinement_flags_adp
Br1 Br -0.12768(8) 1.41885(10) 0.19788(8) 0.1010(4) Uani 1 1 d . .
S1 S 0.14591(13) 0.76913(19) 0.28600(13) 0.0547(4) Uani 1 1 d . .
N1 N 0.2886(4) 0.8037(6) 0.3440(4) 0.0512(12) Uani 1 1 d . .
O1 O 0.0890(4) 0.6922(6) 0.3795(4) 0.0711(12) Uani 1 1 d . .
O2 O 0.1501(4) 0.6994(5) 0.1687(4) 0.0679(12) Uani 1 1 d . .
C1 C 0.3110(5) 0.8730(7) 0.4681(5) 0.0544(15) Uani 1 1 d . .
H1A H 0.2484 0.8391 0.5178 0.065 Uiso 1 1 calc R U
H1B H 0.3082 0.9848 0.4624 0.065 Uiso 1 1 calc R U
C2 C 0.4364(5) 0.8207(7) 0.5250(5) 0.0465(13) Uani 1 1 d . .
H2 H 0.4328 0.7102 0.5440 0.056 Uiso 1 1 calc R U
C3 C 0.4911(6) 0.9071(10) 0.6416(5) 0.0635(16) Uani 1 1 d . .
H3A H 0.4727 1.0167 0.6350 0.076 Uiso 1 1 calc R U
H3B H 0.4599 0.8660 0.7143 0.076 Uiso 1 1 calc R U
C4 C 0.6265(7) 0.8782(9) 0.6463(6) 0.070(2) Uani 1 1 d . .
H4A H 0.6732 0.9652 0.6842 0.084 Uiso 1 1 calc R U
H4B H 0.6500 0.7863 0.6948 0.084 Uiso 1 1 calc R U
C5 C 0.6524(6) 0.8573(7) 0.5200(5) 0.0535(15) Uani 1 1 d . .
C6 C 0.5328(5) 0.8459(6) 0.4397(5) 0.0419(12) Uani 1 1 d . .
C7 C 0.5041(5) 0.8709(6) 0.3192(5) 0.0430(12) Uani 1 1 d . .
C8 C 0.3708(5) 0.8625(8) 0.2595(5) 0.0526(15) Uani 1 1 d . .
H8A H 0.3436 0.9649 0.2317 0.063 Uiso 1 1 calc R U
H8B H 0.3656 0.7958 0.1875 0.063 Uiso 1 1 calc R U
C9 C 0.7686(6) 0.8427(11) 0.4892(7) 0.084(2) Uani 1 1 d . .
H9A H 0.8366 0.8459 0.5504 0.100 Uiso 1 1 calc R U
H9B H 0.7803 0.8295 0.4069 0.100 Uiso 1 1 calc R U
C10 C 0.5957(4) 0.9059(7) 0.2309(4) 0.0450(12) Uani 1 1 d . .
H10 H 0.6687 0.9511 0.2800 0.054 Uiso 1 1 calc R U
C11 C 0.6386(6) 0.7600(8) 0.1734(6) 0.0646(16) Uani 1 1 d . .
H11A H 0.5684 0.7107 0.1248 0.078 Uiso 1 1 calc R U
H11B H 0.6712 0.6889 0.2384 0.078 Uiso 1 1 calc R U
C12 C 0.7388(7) 0.7932(10) 0.0904(7) 0.083(2) Uani 1 1 d . .
H12A H 0.8124 0.8315 0.1410 0.100 Uiso 1 1 calc R U
H12B H 0.7605 0.6977 0.0520 0.100 Uiso 1 1 calc R U
C13 C 0.6985(7) 0.9067(14) -0.0060(6) 0.083(2) Uani 1 1 d . .
H13A H 0.6317 0.8634 -0.0633 0.100 Uiso 1 1 calc R U
H13B H 0.7667 0.9303 -0.0518 0.100 Uiso 1 1 calc R U
C14 C 0.6547(7) 1.0531(12) 0.0496(8) 0.094(3) Uani 1 1 d . .
H14A H 0.6236 1.1240 -0.0161 0.113 Uiso 1 1 calc R U
H14B H 0.7239 1.1023 0.0997 0.113 Uiso 1 1 calc R U
C15 C 0.5536(6) 1.0201(9) 0.1287(6) 0.0673(18) Uani 1 1 d . .
H15A H 0.4818 0.9788 0.0771 0.081 Uiso 1 1 calc R U
H15B H 0.5292 1.1159 0.1650 0.081 Uiso 1 1 calc R U
C16 C 0.0730(4) 0.9497(8) 0.2603(5) 0.0522(16) Uani 1 1 d . .
C17 C 0.0679(5) 1.0223(9) 0.1479(5) 0.0626(17) Uani 1 1 d . .
H17 H 0.1044 0.9762 0.0845 0.075 Uiso 1 1 calc R U
C18 C 0.0094(6) 1.1626(9) 0.1282(6) 0.070(2) Uani 1 1 d . .
H18 H 0.0056 1.2118 0.0520 0.084 Uiso 1 1 calc R U
C19 C -0.0433(5) 1.2286(8) 0.2231(6) 0.0609(16) Uani 1 1 d . .
C20 C -0.0392(6) 1.1572(9) 0.3353(6) 0.0667(19) Uani 1 1 d . .
H20 H -0.0756 1.2037 0.3985 0.080 Uiso 1 1 calc R U
C21 C 0.0186(5) 1.0173(8) 0.3543(5) 0.0582(16) Uani 1 1 d . .
H21 H 0.0212 0.9679 0.4303 0.070 Uiso 1 1 calc R U

loop_
_atom_site_aniso_label
_atom_site_aniso_U_11
_atom_site_aniso_U_22
_atom_site_aniso_U_33
_atom_site_aniso_U_23
_atom_site_aniso_U_13
_atom_site_aniso_U_12
Br1 0.1163(7) 0.0804(5) 0.1078(7) 0.0017(5) 0.0199(5) 0.0192(5)
S1 0.0452(7) 0.0693(10) 0.0509(8) -0.0041(8) 0.0105(6) -0.0048(8)
N1 0.050(3) 0.066(3) 0.040(2) -0.002(2) 0.016(2) 0.000(2)
O1 0.067(3) 0.081(3) 0.067(3) 0.007(2) 0.018(2) -0.017(2)
O2 0.060(2) 0.080(3) 0.064(3) -0.019(2) 0.007(2) -0.008(2)
C1 0.051(3) 0.071(4) 0.044(3) -0.006(3) 0.016(3) 0.003(3)
C2 0.059(3) 0.042(3) 0.040(3) -0.003(2) 0.010(3) -0.001(2)
C3 0.079(4) 0.073(4) 0.036(3) -0.004(3) 0.001(3) -0.002(4)
C4 0.083(5) 0.071(5) 0.052(4) 0.002(3) -0.004(3) -0.008(3)
C5 0.058(4) 0.054(3) 0.046(3) 0.009(3) -0.004(3) -0.007(3)
C6 0.049(3) 0.036(3) 0.040(3) -0.001(2) 0.004(2) 0.001(2)
C7 0.045(3) 0.044(3) 0.041(3) -0.006(2) 0.010(2) 0.002(2)
C8 0.046(3) 0.073(4) 0.040(3) 0.003(3) 0.011(2) 0.003(3)
C9 0.048(4) 0.136(7) 0.065(4) 0.020(4) -0.001(3) -0.001(4)
C10 0.044(3) 0.050(3) 0.042(3) 0.003(3) 0.009(2) -0.008(3)
C11 0.070(4) 0.060(4) 0.071(4) 0.002(4) 0.036(3) 0.008(3)
C12 0.089(5) 0.093(6) 0.078(5) 0.002(5) 0.049(4) 0.006(5)
C13 0.070(4) 0.124(7) 0.059(4) 0.007(5) 0.024(3) -0.012(5)
C14 0.069(5) 0.124(7) 0.091(6) 0.062(6) 0.015(4) -0.007(5)
C15 0.065(4) 0.070(4) 0.070(4) 0.026(3) 0.020(3) 0.009(3)
C16 0.033(3) 0.086(5) 0.039(3) -0.002(3) 0.006(2) -0.007(3)
C17 0.057(4) 0.094(5) 0.039(3) 0.000(3) 0.016(3) 0.008(4)
C18 0.066(4) 0.100(6) 0.045(4) 0.005(4) 0.017(3) -0.007(4)
C19 0.049(3) 0.071(4) 0.062(4) 0.000(3) 0.004(3) -0.006(3)
C20 0.059(4) 0.094(6) 0.049(4) -0.022(4) 0.014(3) 0.000(4)
C21 0.055(3) 0.083(5) 0.039(3) 0.005(3) 0.016(3) 0.009(3)

loop_
_atom_type_symbol
_atom_type_description
_atom_type_scat_dispersion_real
_atom_type_scat_dispersion_imag
_atom_type_scat_source
C C 0.0033 0.0016 'International Tables Vol C Tables 4.2.6.8 and 6.1.1.4'
H H 0.0000 0.0000 'International Tables Vol C Tables 4.2.6.8 and 6.1.1.4'
N N 0.0061 0.0033 'International Tables Vol C Tables 4.2.6.8 and 6.1.1.4'
O O 0.0106 0.0060 'International Tables Vol C Tables 4.2.6.8 and 6.1.1.4'
S S 0.1246 0.1234 'International Tables Vol C Tables 4.2.6.8 and 6.1.1.4'
Br Br -0.2901 2.4595 'International Tables Vol C Tables 4.2.6.8 and 6.1.1.4'

loop_
_geom_angle_atom_site_label_1
_geom_angle_atom_site_label_2
_geom_angle_atom_site_label_3
_geom_angle
O2 S1 O1 121.0(3)
O2 S1 N1 106.7(2)
O1 S1 N1 106.8(2)
O2 S1 C16 107.5(3)
O1 S1 C16 107.4(3)
N1 S1 C16 106.7(3)
C8 N1 C1 113.5(4)
C8 N1 S1 116.9(3)
C1 N1 S1 117.9(3)
N1 C1 C2 106.9(4)
N1 C1 H1A 110.3
C2 C1 H1A 110.3
N1 C1 H1B 110.3
C2 C1 H1B 110.3
H1A C1 H1B 108.6
C1 C2 C6 111.8(4)
C1 C2 C3 115.7(5)
C6 C2 C3 102.5(4)
C1 C2 H2 108.8
C6 C2 H2 108.8
C3 C2 H2 108.8
C4 C3 C2 102.9(5)
C4 C3 H3A 111.2
C2 C3 H3A 111.2
C4 C3 H3B 111.2
C2 C3 H3B 111.2
H3A C3 H3B 109.1
C5 C4 C3 107.5(5)
C5 C4 H4A 110.2
C3 C4 H4A 110.2
C5 C4 H4B 110.2
C3 C4 H4B 110.2
H4A C4 H4B 108.5
C9 C5 C4 123.3(6)
C9 C5 C6 128.8(6)
C4 C5 C6 107.8(5)
C7 C6 C5 130.7(5)
C7 C6 C2 122.8(5)
C5 C6 C2 105.9(4)
C6 C7 C10 125.2(5)
C6 C7 C8 120.5(5)
C10 C7 C8 114.4(4)
N1 C8 C7 112.2(4)
N1 C8 H8A 109.2
C7 C8 H8A 109.2
N1 C8 H8B 109.2
C7 C8 H8B 109.2
H8A C8 H8B 107.9
C5 C9 H9A 120.0
C5 C9 H9B 120.0
H9A C9 H9B 120.0
C7 C10 C11 111.4(5)
C7 C10 C15 116.1(5)
C11 C10 C15 108.7(5)
C7 C10 H10 106.7
C11 C10 H10 106.7
C15 C10 H10 106.7
C10 C11 C12 111.8(6)
C10 C11 H11A 109.3
C12 C11 H11A 109.3
C10 C11 H11B 109.3
C12 C11 H11B 109.3
H11A C11 H11B 107.9
C13 C12 C11 112.4(6)
C13 C12 H12A 109.1
C11 C12 H12A 109.1
C13 C12 H12B 109.1
C11 C12 H12B 109.1
H12A C12 H12B 107.9
C12 C13 C14 110.8(6)
C12 C13 H13A 109.5
C14 C13 H13A 109.5
C12 C13 H13B 109.5
C14 C13 H13B 109.5
H13A C13 H13B 108.1
C13 C14 C15 111.3(7)
C13 C14 H14A 109.4
C15 C14 H14A 109.4
C13 C14 H14B 109.4
C15 C14 H14B 109.4
H14A C14 H14B 108.0
C14 C15 C10 111.7(5)
C14 C15 H15A 109.3
C10 C15 H15A 109.3
C14 C15 H15B 109.3
C10 C15 H15B 109.3
H15A C15 H15B 107.9
C17 C16 C21 119.9(6)
C17 C16 S1 120.9(5)
C21 C16 S1 119.1(5)
C16 C17 C18 120.5(6)
C16 C17 H17 119.8
C18 C17 H17 119.8
C19 C18 C17 118.7(6)
C19 C18 H18 120.6
C17 C18 H18 120.6
C20 C19 C18 121.3(7)
C20 C19 Br1 118.9(5)
C18 C19 Br1 119.8(5)
C19 C20 C21 119.7(6)
C19 C20 H20 120.1
C21 C20 H20 120.1
C20 C21 C16 119.8(6)
C20 C21 H21 120.1
C16 C21 H21 120.1

loop_
_geom_bond_atom_site_label_1
_geom_bond_atom_site_label_2
_geom_bond_distance
Br1 C19 1.888(7)
S1 O2 1.421(4)
S1 O1 1.426(5)
S1 N1 1.627(5)
S1 C16 1.758(7)
N1 C8 1.459(7)
N1 C1 1.471(7)
C1 C2 1.495(8)
C1 H1A 0.9700
C1 H1B 0.9700
C2 C6 1.507(7)
C2 C3 1.527(8)
C2 H2 0.9800
C3 C4 1.489(9)
C3 H3A 0.9700
C3 H3B 0.9700
C4 C5 1.454(9)
C4 H4A 0.9700
C4 H4B 0.9700
C5 C9 1.357(9)
C5 C6 1.474(8)
C6 C7 1.329(7)
C7 C10 1.505(7)
C7 C8 1.513(7)
C8 H8A 0.9700
C8 H8B 0.9700
C9 H9A 0.9300
C9 H9B 0.9300
C10 C11 1.510(9)
C10 C15 1.515(8)
C10 H10 0.9800
C11 C12 1.533(9)
C11 H11A 0.9700
C11 H11B 0.9700
C12 C13 1.464(12)
C12 H12A 0.9700
C12 H12B 0.9700
C13 C14 1.509(14)
C13 H13A 0.9700
C13 H13B 0.9700
C14 C15 1.511(10)
C14 H14A 0.9700
C14 H14B 0.9700
C15 H15A 0.9700
C15 H15B 0.9700
C16 C17 1.373(8)
C16 C21 1.379(8)
C17 C18 1.374(10)
C17 H17 0.9300
C18 C19 1.372(9)
C18 H18 0.9300
C19 C20 1.366(9)
C20 C21 1.368(10)
C20 H20 0.9300
C21 H21 0.9300

loop_
_geom_torsion_atom_site_label_1
_geom_torsion_atom_site_label_2
_geom_torsion_atom_site_label_3
_geom_torsion_atom_site_label_4
_geom_torsion
O2 S1 N1 C8 40.9(5)
O1 S1 N1 C8 171.6(4)
C16 S1 N1 C8 -73.7(5)
O2 S1 N1 C1 -178.5(4)
O1 S1 N1 C1 -47.8(5)
C16 S1 N1 C1 66.9(5)
C8 N1 C1 C2 -66.4(6)
S1 N1 C1 C2 151.7(4)
N1 C1 C2 C6 49.8(6)
N1 C1 C2 C3 166.7(5)
C1 C2 C3 C4 -158.1(5)
C6 C2 C3 C4 -36.1(6)
C2 C3 C4 C5 28.7(7)
C3 C4 C5 C9 173.8(7)
C3 C4 C5 C6 -9.6(7)
C9 C5 C6 C7 -25.7(11)
C4 C5 C6 C7 157.9(6)
C9 C5 C6 C2 162.5(7)
C4 C5 C6 C2 -13.9(6)
C1 C2 C6 C7 -17.0(7)
C3 C2 C6 C7 -141.6(6)
C1 C2 C6 C5 155.6(5)
C3 C2 C6 C5 31.0(6)
C5 C6 C7 C10 5.7(9)
C2 C6 C7 C10 176.3(5)
C5 C6 C7 C8 -175.5(6)
C2 C6 C7 C8 -4.9(8)
C1 N1 C8 C7 45.0(6)
S1 N1 C8 C7 -172.7(4)
C6 C7 C8 N1 -8.5(7)
C10 C7 C8 N1 170.5(5)
C6 C7 C10 C11 91.5(6)
C8 C7 C10 C11 -87.5(6)
C6 C7 C10 C15 -143.5(6)
C8 C7 C10 C15 37.6(7)
C7 C10 C11 C12 -175.9(5)
C15 C10 C11 C12 54.9(7)
C10 C11 C12 C13 -55.8(9)
C11 C12 C13 C14 54.5(9)
C12 C13 C14 C15 -55.5(9)
C13 C14 C15 C10 57.3(9)
C7 C10 C15 C14 177.1(7)
C11 C10 C15 C14 -56.5(8)
O2 S1 C16 C17 -21.3(6)
O1 S1 C16 C17 -152.9(5)
N1 S1 C16 C17 92.8(5)
O2 S1 C16 C21 157.7(4)
O1 S1 C16 C21 26.0(5)
N1 S1 C16 C21 -88.2(5)
C21 C16 C17 C18 0.3(9)
S1 C16 C17 C18 179.2(5)
C16 C17 C18 C19 0.2(9)
C17 C18 C19 C20 -0.4(9)
C17 C18 C19 Br1 -178.5(5)
C18 C19 C20 C21 0.1(9)
Br1 C19 C20 C21 178.2(5)
C19 C20 C21 C16 0.4(9)
C17 C16 C21 C20 -0.6(9)
S1 C16 C21 C20 -179.6(5)
